data_7008498
loop_
_publ_author_name
'Westra, Arjan N.'
'Bourne, Susan A.'
'Esterhuysen, Catharine'
'Koch, Klaus R.'

_publ_section_title
;
 Reactions of halogens with Pt(II) complexes of N-alkyl- and
 N,N-dialkyl-N'-benzoylthioureas: oxidative addition and formation of
 an I2 inclusion compound.
;
_journal_issue 12
_journal_name_full 'Dalton transactions (Cambridge, England : 2003)'
_journal_page_first 2162
_journal_page_last 2172
_journal_paper_doi 10.1039/b503653d
_journal_year 2005
_chemical_formula_moiety 'C24 H30 I2 N4 O2 Pt S2'
_chemical_formula_sum 'C24 H30 I2 N4 O2 Pt S2'
_chemical_formula_weight 919.53
_chemical_melting_point 155.5(15)
_chemical_name_common cis-Bis(N,N-diethyl-N'-benzoylthioureato)diiodoplatinum(IV)
_chemical_name_systematic
;
cis-Bis(N,N-diethyl-N'-benzoylthioureato)diiodoplatinum(IV)
;
_space_group_IT_number 2
_symmetry_cell_setting triclinic
_symmetry_space_group_name_Hall '-P 1'
_symmetry_space_group_name_H-M 'P -1'
_atom_sites_solution_hydrogens geom
_atom_sites_solution_primary heavy
_atom_sites_solution_secondary difmap
_audit_creation_method 'SHELXL-97 and enCIFer'
_cell_angle_alpha 74.23(3)
_cell_angle_beta 78.50(3)
_cell_angle_gamma 75.76(3)
_cell_formula_units_Z 2
_cell_length_a 8.8108(18)
_cell_length_b 10.920(2)
_cell_length_c 16.228(3)
_cell_measurement_reflns_used 7980
_cell_measurement_temperature 193(2)
_cell_measurement_theta_max 29.58
_cell_measurement_theta_min 1.02
_cell_volume 1441.7(6)
_computing_cell_refinement 'DENZO_SMN (Otwinowski & Minor, 1997)'
_computing_data_collection 'COLLECT (Nonius, 1998)'
_computing_data_reduction 'DENZO_SMN (Otwinowski & Minor, 1997)'
_computing_molecular_graphics 'X-SEED (Barbour, 1999)'
_computing_publication_material 'X-SEED (Barbour, 1999)'
_computing_structure_refinement 'SHELXL-97 (Sheldrick, 1997)'
_computing_structure_solution 'SHELXS-97 (Sheldrick, 1990)'
_diffrn_ambient_temperature 193(2)
_diffrn_measured_fraction_theta_full 0.995
_diffrn_measured_fraction_theta_max 0.995
_diffrn_measurement_device_type 'Nonius Kappa CCD'
_diffrn_measurement_method '\f and \w scans to fill Ewald sphere'
_diffrn_radiation_monochromator graphite
_diffrn_radiation_source 'fine-focus sealed tube'
_diffrn_radiation_type MoK\a
_diffrn_radiation_wavelength 0.71073
_diffrn_reflns_av_R_equivalents 0.0363
_diffrn_reflns_av_sigmaI/netI 0.0629
_diffrn_reflns_limit_h_max 12
_diffrn_reflns_limit_h_min -12
_diffrn_reflns_limit_k_max 14
_diffrn_reflns_limit_k_min -14
_diffrn_reflns_limit_l_max 22
_diffrn_reflns_limit_l_min -22
_diffrn_reflns_number 14013
_diffrn_reflns_theta_full 28.99
_diffrn_reflns_theta_max 28.99
_diffrn_reflns_theta_min 2.41
_exptl_absorpt_coefficient_mu 7.181
_exptl_absorpt_correction_T_max 0.75
_exptl_absorpt_correction_T_min 0.50
_exptl_absorpt_correction_type empirical
_exptl_absorpt_process_details 'Scalepack (Otwinowski &Minor,1997)'
_exptl_crystal_colour Black
_exptl_crystal_density_diffrn 2.118
_exptl_crystal_density_method 'not measured'
_exptl_crystal_description Prism
_exptl_crystal_F_000 868
_exptl_crystal_size_max 0.1
_exptl_crystal_size_mid 0.08
_exptl_crystal_size_min 0.04
_refine_diff_density_max 1.316
_refine_diff_density_min -0.951
_refine_diff_density_rms 0.151
_refine_ls_extinction_coef 0.00324(11)
_refine_ls_extinction_expression Fc^*^=kFc[1+0.001xFc^2^\l^3^/sin(2\q)]^-1/4^
_refine_ls_extinction_method SHELXL
_refine_ls_goodness_of_fit_ref 0.959
_refine_ls_hydrogen_treatment constr
_refine_ls_matrix_type full
_refine_ls_number_parameters 321
_refine_ls_number_reflns 7598
_refine_ls_number_restraints 0
_refine_ls_restrained_S_all 0.959
_refine_ls_R_factor_all 0.0564
_refine_ls_R_factor_gt 0.0318
_refine_ls_shift/su_max 0.001
_refine_ls_shift/su_mean 0.000
_refine_ls_structure_factor_coef Fsqd
_refine_ls_weighting_details 'calc w=1/[\s^2^(Fo^2^)+(0.0154P)^2^+0.0000P] where P=(Fo^2^+2Fc^2^)/3'
_refine_ls_weighting_scheme calc
_refine_ls_wR_factor_gt 0.0553
_refine_ls_wR_factor_ref 0.0608
_reflns_number_gt 5540
_reflns_number_total 7598
_reflns_threshold_expression >2sigma(I)
_cod_data_source_file b503653d.txt
_cod_data_source_block PtDEBTUI2
_cod_depositor_comments
;
The following automatic conversions were performed:
'_exptl_absorpt_correction_type' value 'Empirical' changed to 'empirical'
according to '/home/adriana/struct/CIF-dictionaries/cif_core.dic'
dictionary named 'cif_core.dic' version 2.4.1 from 2010-06-29.

Automatic conversion script
Id: cif_fix_enum 1555 2011-01-17 13:19:09Z saulius 

The following automatic conversions were performed:

'_chemical_melting_point' value '154-157' was changed to '155.5(15)'
- the average value was taken and precision was estimated.

Automatic conversion script
Id: cif_fix_values 1569 2011-02-09 13:29:24Z adriana 
;
_cod_original_sg_symbol_H-M P-1
_cod_database_code 7008498

loop_
_symmetry_equiv_pos_as_xyz
'x, y, z'
'-x, -y, -z'

loop_
_atom_site_label
_atom_site_type_symbol
_atom_site_fract_x
_atom_site_fract_y
_atom_site_fract_z
_atom_site_U_iso_or_equiv
_atom_site_adp_type
_atom_site_occupancy
_atom_site_symmetry_multiplicity
_atom_site_calc_flag
_atom_site_refinement_flags
_atom_site_disorder_assembly
_atom_site_disorder_group
Pt1 Pt 0.265939(17) 0.814790(14) 0.272244(9) 0.01942(6) Uani 1 1 d . . .
I1 I -0.03084(3) 0.78765(3) 0.280735(19) 0.03406(8) Uani 1 1 d . . .
I2 I 0.56309(3) 0.84447(3) 0.258240(19) 0.03401(8) Uani 1 1 d . . .
S1A S 0.18985(12) 1.03473(10) 0.22574(6) 0.0275(2) Uani 1 1 d . . .
S1B S 0.21837(13) 0.84544(10) 0.40939(6) 0.0260(2) Uani 1 1 d . . .
O1A O 0.3116(3) 0.7776(2) 0.15102(16) 0.0269(7) Uani 1 1 d . . .
O1B O 0.3353(3) 0.6167(2) 0.31304(17) 0.0248(6) Uani 1 1 d . . .
N1A N 0.2565(4) 0.9869(3) 0.0622(2) 0.0232(7) Uani 1 1 d . . .
N1B N 0.2149(4) 0.5818(3) 0.4587(2) 0.0247(8) Uani 1 1 d . . .
N2A N 0.2792(3) 1.1829(3) 0.0757(2) 0.0216(7) Uani 1 1 d . . .
N2B N 0.0928(4) 0.7052(3) 0.5528(2) 0.0230(8) Uani 1 1 d . . .
C1A C 0.2715(4) 0.8013(4) 0.0092(2) 0.0214(9) Uani 1 1 d . . .
C1B C 0.3385(4) 0.4034(4) 0.3946(2) 0.0218(9) Uani 1 1 d . . .
C2A C 0.2330(5) 0.8808(4) -0.0696(3) 0.0349(11) Uani 1 1 d . . .
H1A H 0.2098 0.9726 -0.0775 0.042 Uiso 1 1 calc R . .
C2B C 0.3042(5) 0.3174(4) 0.4732(3) 0.0321(10) Uani 1 1 d . . .
H1B H 0.2551 0.3504 0.5226 0.038 Uiso 1 1 calc R . .
C3A C 0.2286(5) 0.8262(5) -0.1369(3) 0.0406(12) Uani 1 1 d . . .
H2A H 0.2011 0.8802 -0.1907 0.049 Uiso 1 1 calc R . .
C3B C 0.3401(5) 0.1857(4) 0.4804(3) 0.0376(11) Uani 1 1 d . . .
H2B H 0.3174 0.1281 0.5347 0.045 Uiso 1 1 calc R . .
C4A C 0.2645(5) 0.6927(5) -0.1247(3) 0.0362(11) Uani 1 1 d . . .
H3A H 0.2628 0.6552 -0.1709 0.043 Uiso 1 1 calc R . .
C4B C 0.4095(5) 0.1365(4) 0.4083(3) 0.0350(11) Uani 1 1 d . . .
H3B H 0.4333 0.0455 0.4126 0.042 Uiso 1 1 calc R . .
C5A C 0.3026(5) 0.6137(4) -0.0475(3) 0.0367(11) Uani 1 1 d . . .
H4A H 0.3270 0.5219 -0.0399 0.044 Uiso 1 1 calc R . .
C5B C 0.4437(5) 0.2215(4) 0.3302(3) 0.0330(11) Uani 1 1 d . . .
H4B H 0.4926 0.1881 0.2809 0.040 Uiso 1 1 calc R . .
C6A C 0.3053(5) 0.6688(4) 0.0199(3) 0.0295(10) Uani 1 1 d . . .
H5A H 0.3308 0.6141 0.0738 0.035 Uiso 1 1 calc R . .
C6B C 0.4080(5) 0.3541(4) 0.3226(3) 0.0294(10) Uani 1 1 d . . .
H5B H 0.4309 0.4115 0.2682 0.035 Uiso 1 1 calc R . .
C7A C 0.2770(4) 0.8603(4) 0.0814(2) 0.0226(9) Uani 1 1 d . . .
C7B C 0.2932(4) 0.5472(4) 0.3872(3) 0.0214(9) Uani 1 1 d . . .
C8A C 0.2507(4) 1.0648(4) 0.1148(2) 0.0223(9) Uani 1 1 d . . .
C8B C 0.1714(4) 0.7006(4) 0.4748(2) 0.0194(8) Uani 1 1 d . . .
C9A C 0.3024(5) 1.2250(4) -0.0199(2) 0.0291(10) Uani 1 1 d . . .
H6A H 0.3587 1.1495 -0.0442 0.035 Uiso 1 1 calc R . .
H7A H 0.3699 1.2907 -0.0381 0.035 Uiso 1 1 calc R . .
C9B C 0.0731(5) 0.5856(4) 0.6188(3) 0.0285(10) Uani 1 1 d . . .
H6B H 0.0539 0.5217 0.5910 0.034 Uiso 1 1 calc R . .
H7B H -0.0208 0.6055 0.6617 0.034 Uiso 1 1 calc R . .
C10A C 0.1484(5) 1.2820(5) -0.0562(3) 0.0513(15) Uani 1 1 d . . .
H9A H 0.0834 1.2159 -0.0410 0.077 Uiso 1 1 calc R . .
H8A H 0.1702 1.3108 -0.1193 0.077 Uiso 1 1 calc R . .
H10A H 0.0916 1.3564 -0.0319 0.077 Uiso 1 1 calc R . .
C10B C 0.2170(6) 0.5261(4) 0.6651(3) 0.0490(14) Uani 1 1 d . . .
H8B H 0.3093 0.5026 0.6232 0.074 Uiso 1 1 calc R . .
H10B H 0.1978 0.4481 0.7094 0.074 Uiso 1 1 calc R . .
H9B H 0.2369 0.5892 0.6925 0.074 Uiso 1 1 calc R . .
C11A C 0.2865(5) 1.2772(4) 0.1239(3) 0.0290(10) Uani 1 1 d . . .
H11A H 0.3625 1.3316 0.0895 0.035 Uiso 1 1 calc R . .
H12A H 0.3279 1.2290 0.1786 0.035 Uiso 1 1 calc R . .
C11B C 0.0329(4) 0.8291(4) 0.5800(2) 0.0242(9) Uani 1 1 d . . .
H11B H -0.0599 0.8199 0.6253 0.029 Uiso 1 1 calc R . .
H12B H -0.0033 0.8979 0.5299 0.029 Uiso 1 1 calc R . .
C12A C 0.1299(5) 1.3653(4) 0.1448(3) 0.0455(13) Uani 1 1 d . . .
H13A H 0.0901 1.4168 0.0910 0.068 Uiso 1 1 calc R . .
H14A H 0.1444 1.4236 0.1778 0.068 Uiso 1 1 calc R . .
H15A H 0.0537 1.3126 0.1793 0.068 Uiso 1 1 calc R . .
C12B C 0.1539(5) 0.8715(4) 0.6146(3) 0.0352(11) Uani 1 1 d . . .
H15B H 0.1824 0.8083 0.6677 0.053 Uiso 1 1 calc R . .
H14B H 0.1091 0.9571 0.6271 0.053 Uiso 1 1 calc R . .
H13B H 0.2486 0.8766 0.5713 0.053 Uiso 1 1 calc R . .

loop_
_atom_site_aniso_label
_atom_site_aniso_U_11
_atom_site_aniso_U_22
_atom_site_aniso_U_33
_atom_site_aniso_U_23
_atom_site_aniso_U_13
_atom_site_aniso_U_12
Pt1 0.02363(9) 0.01724(9) 0.01578(8) -0.00233(6) -0.00181(6) -0.00372(6)
I1 0.02742(16) 0.03520(18) 0.04146(19) -0.00641(15) -0.00786(14) -0.01037(13)
I2 0.02442(16) 0.03920(19) 0.03821(18) -0.00934(15) -0.00035(13) -0.00909(13)
S1A 0.0400(6) 0.0189(5) 0.0184(5) -0.0021(4) -0.0008(5) -0.0016(5)
S1B 0.0418(6) 0.0189(5) 0.0168(5) -0.0041(4) 0.0005(5) -0.0090(5)
O1A 0.0416(17) 0.0185(15) 0.0171(15) -0.0030(12) -0.0057(13) 0.0003(13)
O1B 0.0310(16) 0.0174(15) 0.0219(15) -0.0022(12) -0.0018(12) -0.0014(12)
N1A 0.0318(19) 0.0195(18) 0.0185(17) -0.0014(15) -0.0058(15) -0.0070(15)
N1B 0.0327(19) 0.0174(18) 0.0210(18) -0.0035(15) -0.0025(15) -0.0021(15)
N2A 0.0253(18) 0.0180(18) 0.0199(18) -0.0041(15) -0.0014(14) -0.0032(14)
N2B 0.0245(18) 0.0241(19) 0.0199(18) -0.0055(15) -0.0016(15) -0.0052(15)
C1A 0.026(2) 0.019(2) 0.017(2) -0.0013(17) -0.0013(17) -0.0054(17)
C1B 0.023(2) 0.019(2) 0.023(2) -0.0039(18) -0.0043(17) -0.0044(17)
C2A 0.048(3) 0.027(2) 0.032(3) -0.008(2) -0.009(2) -0.006(2)
C2B 0.041(3) 0.027(2) 0.028(2) -0.009(2) -0.004(2) -0.004(2)
C3A 0.064(3) 0.039(3) 0.023(2) -0.005(2) -0.016(2) -0.013(3)
C3B 0.046(3) 0.022(2) 0.039(3) -0.002(2) -0.004(2) -0.006(2)
C4A 0.042(3) 0.046(3) 0.029(3) -0.017(2) -0.006(2) -0.012(2)
C4B 0.035(3) 0.019(2) 0.054(3) -0.009(2) -0.015(2) -0.004(2)
C5A 0.049(3) 0.029(3) 0.038(3) -0.012(2) -0.007(2) -0.013(2)
C5B 0.035(3) 0.032(3) 0.037(3) -0.017(2) -0.009(2) -0.002(2)
C6A 0.036(2) 0.026(2) 0.027(2) -0.003(2) -0.0059(19) -0.009(2)
C6B 0.034(2) 0.030(2) 0.023(2) -0.004(2) -0.0064(19) -0.003(2)
C7A 0.018(2) 0.027(2) 0.020(2) -0.0041(19) 0.0012(17) -0.0052(18)
C7B 0.022(2) 0.020(2) 0.023(2) -0.0034(18) -0.0063(17) -0.0042(17)
C8A 0.020(2) 0.021(2) 0.022(2) 0.0017(18) -0.0046(17) -0.0033(17)
C8B 0.019(2) 0.020(2) 0.017(2) -0.0020(17) -0.0031(16) -0.0041(17)
C9A 0.042(3) 0.023(2) 0.020(2) -0.0021(18) 0.0040(19) -0.013(2)
C9B 0.040(3) 0.025(2) 0.018(2) -0.0032(19) 0.0037(19) -0.012(2)
C10A 0.053(3) 0.060(4) 0.028(3) -0.006(3) -0.010(2) 0.009(3)
C10B 0.074(4) 0.024(3) 0.050(3) 0.010(2) -0.034(3) -0.012(3)
C11A 0.045(3) 0.020(2) 0.027(2) -0.0061(19) -0.008(2) -0.012(2)
C11B 0.028(2) 0.020(2) 0.022(2) -0.0108(18) 0.0035(17) -0.0001(18)
C12A 0.063(3) 0.031(3) 0.042(3) -0.016(2) -0.002(3) -0.006(2)
C12B 0.042(3) 0.030(3) 0.035(3) -0.015(2) -0.003(2) -0.005(2)

loop_
_atom_type_symbol
_atom_type_description
_atom_type_scat_dispersion_real
_atom_type_scat_dispersion_imag
_atom_type_scat_source
C C 0.0033 0.0016 'International Tables Vol C Tables 4.2.6.8 and 6.1.1.4'
H H 0.0000 0.0000 'International Tables Vol C Tables 4.2.6.8 and 6.1.1.4'
N N 0.0061 0.0033 'International Tables Vol C Tables 4.2.6.8 and 6.1.1.4'
O O 0.0106 0.0060 'International Tables Vol C Tables 4.2.6.8 and 6.1.1.4'
S S 0.1246 0.1234 'International Tables Vol C Tables 4.2.6.8 and 6.1.1.4'
I I -0.4742 1.8119 'International Tables Vol C Tables 4.2.6.8 and 6.1.1.4'
Pt Pt -1.7033 8.3905 'International Tables Vol C Tables 4.2.6.8 and 6.1.1.4'

loop_
_geom_angle_atom_site_label_1
_geom_angle_atom_site_label_2
_geom_angle_atom_site_label_3
_geom_angle
_geom_angle_site_symmetry_1
_geom_angle_site_symmetry_3
_geom_angle_publ_flag
O1B Pt1 O1A 83.98(10) . . ?
O1B Pt1 S1B 93.24(8) . . ?
O1A Pt1 S1B 177.22(8) . . ?
O1B Pt1 S1A 179.51(8) . . ?
O1A Pt1 S1A 95.56(8) . . ?
S1B Pt1 S1A 87.22(5) . . ?
O1B Pt1 I2 90.90(8) . . ?
O1A Pt1 I2 90.56(8) . . ?
S1B Pt1 I2 89.60(4) . . ?
S1A Pt1 I2 88.97(4) . . ?
O1B Pt1 I1 89.80(8) . . ?
O1A Pt1 I1 87.83(8) . . ?
S1B Pt1 I1 92.06(4) . . ?
S1A Pt1 I1 90.31(4) . . ?
I2 Pt1 I1 178.16(3) . . ?
C8A S1A Pt1 104.13(14) . . ?
C8B S1B Pt1 104.61(13) . . ?
C7A O1A Pt1 125.4(2) . . ?
C7B O1B Pt1 126.2(2) . . ?
C7A N1A C8A 128.1(3) . . ?
C7B N1B C8B 128.8(4) . . ?
C8A N2A C11A 122.7(3) . . ?
C8A N2A C9A 120.2(3) . . ?
C11A N2A C9A 117.1(3) . . ?
C8B N2B C9B 121.1(3) . . ?
C8B N2B C11B 121.9(3) . . ?
C9B N2B C11B 116.9(3) . . ?
C6A C1A C2A 119.5(4) . . ?
C6A C1A C7A 120.6(4) . . ?
C2A C1A C7A 119.9(4) . . ?
C6B C1B C2B 118.9(4) . . ?
C6B C1B C7B 120.8(4) . . ?
C2B C1B C7B 120.2(3) . . ?
C1A C2A C3A 120.0(4) . . ?
C1A C2A H1A 120.0 . . ?
C3A C2A H1A 120.0 . . ?
C3B C2B C1B 121.0(4) . . ?
C3B C2B H1B 119.5 . . ?
C1B C2B H1B 119.5 . . ?
C4A C3A C2A 119.3(4) . . ?
C4A C3A H2A 120.3 . . ?
C2A C3A H2A 120.3 . . ?
C2B C3B C4B 120.0(4) . . ?
C2B C3B H2B 120.0 . . ?
C4B C3B H2B 120.0 . . ?
C5A C4A C3A 121.1(4) . . ?
C5A C4A H3A 119.4 . . ?
C3A C4A H3A 119.4 . . ?
C5B C4B C3B 119.2(4) . . ?
C5B C4B H3B 120.4 . . ?
C3B C4B H3B 120.4 . . ?
C4A C5A C6A 119.3(4) . . ?
C4A C5A H4A 120.3 . . ?
C6A C5A H4A 120.3 . . ?
C4B C5B C6B 121.1(4) . . ?
C4B C5B H4B 119.5 . . ?
C6B C5B H4B 119.5 . . ?
C1A C6A C5A 120.7(4) . . ?
C1A C6A H5A 119.6 . . ?
C5A C6A H5A 119.6 . . ?
C5B C6B C1B 119.8(4) . . ?
C5B C6B H5B 120.1 . . ?
C1B C6B H5B 120.1 . . ?
O1A C7A N1A 129.9(4) . . ?
O1A C7A C1A 114.3(3) . . ?
N1A C7A C1A 115.6(3) . . ?
O1B C7B N1B 130.3(4) . . ?
O1B C7B C1B 114.9(3) . . ?
N1B C7B C1B 114.8(4) . . ?
N2A C8A N1A 115.8(3) . . ?
N2A C8A S1A 116.8(3) . . ?
N1A C8A S1A 127.0(3) . . ?
N2B C8B N1B 115.1(4) . . ?
N2B C8B S1B 116.6(3) . . ?
N1B C8B S1B 128.1(3) . . ?
N2A C9A C10A 112.6(3) . . ?
N2A C9A H6A 109.1 . . ?
C10A C9A H6A 109.1 . . ?
N2A C9A H7A 109.1 . . ?
C10A C9A H7A 109.1 . . ?
H6A C9A H7A 107.8 . . ?
N2B C9B C10B 112.2(4) . . ?
N2B C9B H6B 109.2 . . ?
C10B C9B H6B 109.2 . . ?
N2B C9B H7B 109.2 . . ?
C10B C9B H7B 109.2 . . ?
H6B C9B H7B 107.9 . . ?
C9A C10A H9A 109.5 . . ?
C9A C10A H8A 109.5 . . ?
H9A C10A H8A 109.5 . . ?
C9A C10A H10A 109.5 . . ?
H9A C10A H10A 109.5 . . ?
H8A C10A H10A 109.5 . . ?
C9B C10B H8B 109.5 . . ?
C9B C10B H10B 109.5 . . ?
H8B C10B H10B 109.5 . . ?
C9B C10B H9B 109.5 . . ?
H8B C10B H9B 109.5 . . ?
H10B C10B H9B 109.5 . . ?
N2A C11A C12A 114.5(3) . . ?
N2A C11A H11A 108.6 . . ?
C12A C11A H11A 108.6 . . ?
N2A C11A H12A 108.6 . . ?
C12A C11A H12A 108.6 . . ?
H11A C11A H12A 107.6 . . ?
N2B C11B C12B 113.8(3) . . ?
N2B C11B H11B 108.8 . . ?
C12B C11B H11B 108.8 . . ?
N2B C11B H12B 108.8 . . ?
C12B C11B H12B 108.8 . . ?
H11B C11B H12B 107.7 . . ?
C11A C12A H13A 109.5 . . ?
C11A C12A H14A 109.5 . . ?
H13A C12A H14A 109.5 . . ?
C11A C12A H15A 109.5 . . ?
H13A C12A H15A 109.5 . . ?
H14A C12A H15A 109.5 . . ?
C11B C12B H15B 109.5 . . ?
C11B C12B H14B 109.5 . . ?
H15B C12B H14B 109.5 . . ?
C11B C12B H13B 109.5 . . ?
H15B C12B H13B 109.5 . . ?
H14B C12B H13B 109.5 . . ?

loop_
_geom_bond_atom_site_label_1
_geom_bond_atom_site_label_2
_geom_bond_distance
_geom_bond_site_symmetry_2
_geom_bond_publ_flag
Pt1 O1B 2.055(3) . ?
Pt1 O1A 2.058(2) . ?
Pt1 S1B 2.2814(11) . ?
Pt1 S1A 2.2828(12) . ?
Pt1 I2 2.6742(6) . ?
Pt1 I1 2.6758(6) . ?
S1A C8A 1.737(4) . ?
S1B C8B 1.742(4) . ?
O1A C7A 1.277(4) . ?
O1B C7B 1.276(5) . ?
N1A C7A 1.307(5) . ?
N1A C8A 1.345(4) . ?
N1B C7B 1.325(4) . ?
N1B C8B 1.340(4) . ?
N2A C8A 1.334(5) . ?
N2A C11A 1.471(4) . ?
N2A C9A 1.481(5) . ?
N2B C8B 1.324(4) . ?
N2B C9B 1.470(5) . ?
N2B C11B 1.477(4) . ?
C1A C6A 1.373(5) . ?
C1A C2A 1.389(5) . ?
C1A C7A 1.496(5) . ?
C1B C6B 1.388(5) . ?
C1B C2B 1.391(5) . ?
C1B C7B 1.499(5) . ?
C2A C3A 1.391(5) . ?
C2A H1A 0.9500 . ?
C2B C3B 1.372(5) . ?
C2B H1B 0.9500 . ?
C3A C4A 1.380(6) . ?
C3A H2A 0.9500 . ?
C3B C4B 1.388(6) . ?
C3B H2B 0.9500 . ?
C4A C5A 1.366(6) . ?
C4A H3A 0.9500 . ?
C4B C5B 1.379(6) . ?
C4B H3B 0.9500 . ?
C5A C6A 1.390(5) . ?
C5A H4A 0.9500 . ?
C5B C6B 1.381(5) . ?
C5B H4B 0.9500 . ?
C6A H5A 0.9500 . ?
C6B H5B 0.9500 . ?
C9A C10A 1.510(5) . ?
C9A H6A 0.9900 . ?
C9A H7A 0.9900 . ?
C9B C10B 1.517(5) . ?
C9B H6B 0.9900 . ?
C9B H7B 0.9900 . ?
C10A H9A 0.9800 . ?
C10A H8A 0.9800 . ?
C10A H10A 0.9800 . ?
C10B H8B 0.9800 . ?
C10B H10B 0.9800 . ?
C10B H9B 0.9800 . ?
C11A C12A 1.510(5) . ?
C11A H11A 0.9900 . ?
C11A H12A 0.9900 . ?
C11B C12B 1.513(5) . ?
C11B H11B 0.9900 . ?
C11B H12B 0.9900 . ?
C12A H13A 0.9800 . ?
C12A H14A 0.9800 . ?
C12A H15A 0.9800 . ?
C12B H15B 0.9800 . ?
C12B H14B 0.9800 . ?
C12B H13B 0.9800 . ?

loop_
_geom_torsion_atom_site_label_1
_geom_torsion_atom_site_label_2
_geom_torsion_atom_site_label_3
_geom_torsion_atom_site_label_4
_geom_torsion
_geom_torsion_site_symmetry_1
_geom_torsion_site_symmetry_2
_geom_torsion_site_symmetry_3
_geom_torsion_site_symmetry_4
_geom_torsion_publ_flag
O1A Pt1 S1A C8A -13.41(15) . . . . ?
S1B Pt1 S1A C8A 166.69(14) . . . . ?
I2 Pt1 S1A C8A 77.05(14) . . . . ?
I1 Pt1 S1A C8A -101.26(14) . . . . ?
O1B Pt1 S1B C8B -27.37(15) . . . . ?
S1A Pt1 S1B C8B 152.76(13) . . . . ?
I2 Pt1 S1B C8B -118.25(13) . . . . ?
I1 Pt1 S1B C8B 62.55(13) . . . . ?
O1B Pt1 O1A C7A 170.8(3) . . . . ?
S1A Pt1 O1A C7A -9.3(3) . . . . ?
I2 Pt1 O1A C7A -98.3(3) . . . . ?
I1 Pt1 O1A C7A 80.8(3) . . . . ?
O1A Pt1 O1B C7B -154.1(3) . . . . ?
S1B Pt1 O1B C7B 25.8(3) . . . . ?
I2 Pt1 O1B C7B 115.4(3) . . . . ?
I1 Pt1 O1B C7B -66.3(3) . . . . ?
C6A C1A C2A C3A 0.1(6) . . . . ?
C7A C1A C2A C3A 179.7(4) . . . . ?
C6B C1B C2B C3B 1.0(6) . . . . ?
C7B C1B C2B C3B 177.8(4) . . . . ?
C1A C2A C3A C4A -0.8(7) . . . . ?
C1B C2B C3B C4B -1.0(7) . . . . ?
C2A C3A C4A C5A 0.7(7) . . . . ?
C2B C3B C4B C5B 0.9(6) . . . . ?
C3A C4A C5A C6A -0.1(7) . . . . ?
C3B C4B C5B C6B -0.9(6) . . . . ?
C2A C1A C6A C5A 0.5(6) . . . . ?
C7A C1A C6A C5A -179.1(4) . . . . ?
C4A C5A C6A C1A -0.6(6) . . . . ?
C4B C5B C6B C1B 0.9(6) . . . . ?
C2B C1B C6B C5B -0.9(6) . . . . ?
C7B C1B C6B C5B -177.7(4) . . . . ?
Pt1 O1A C7A N1A 24.9(6) . . . . ?
Pt1 O1A C7A C1A -160.3(2) . . . . ?
C8A N1A C7A O1A -7.6(7) . . . . ?
C8A N1A C7A C1A 177.7(3) . . . . ?
C6A C1A C7A O1A -1.3(5) . . . . ?
C2A C1A C7A O1A 179.1(4) . . . . ?
C6A C1A C7A N1A 174.3(4) . . . . ?
C2A C1A C7A N1A -5.3(6) . . . . ?
Pt1 O1B C7B N1B -9.7(6) . . . . ?
Pt1 O1B C7B C1B 169.8(2) . . . . ?
C8B N1B C7B O1B -7.1(7) . . . . ?
C8B N1B C7B C1B 173.3(3) . . . . ?
C6B C1B C7B O1B -5.6(5) . . . . ?
C2B C1B C7B O1B 177.7(4) . . . . ?
C6B C1B C7B N1B 174.1(3) . . . . ?
C2B C1B C7B N1B -2.7(5) . . . . ?
C11A N2A C8A N1A -176.4(3) . . . . ?
C9A N2A C8A N1A 4.6(5) . . . . ?
C11A N2A C8A S1A 10.3(5) . . . . ?
C9A N2A C8A S1A -168.7(3) . . . . ?
C7A N1A C8A N2A 159.3(4) . . . . ?
C7A N1A C8A S1A -28.1(6) . . . . ?
Pt1 S1A C8A N2A -154.4(3) . . . . ?
Pt1 S1A C8A N1A 33.2(3) . . . . ?
C9B N2B C8B N1B 6.8(5) . . . . ?
C11B N2B C8B N1B -178.4(3) . . . . ?
C9B N2B C8B S1B -168.4(3) . . . . ?
C11B N2B C8B S1B 6.3(5) . . . . ?
C7B N1B C8B N2B 179.7(3) . . . . ?
C7B N1B C8B S1B -5.7(6) . . . . ?
Pt1 S1B C8B N2B -159.9(2) . . . . ?
Pt1 S1B C8B N1B 25.5(4) . . . . ?
C8A N2A C9A C10A 85.8(5) . . . . ?
C11A N2A C9A C10A -93.2(4) . . . . ?
C8B N2B C9B C10B 82.0(4) . . . . ?
C11B N2B C9B C10B -93.0(4) . . . . ?
C8A N2A C11A C12A -89.7(5) . . . . ?
C9A N2A C11A C12A 89.3(4) . . . . ?
C8B N2B C11B C12B -84.9(4) . . . . ?
C9B N2B C11B C12B 90.1(4) . . . . ?
